data_1514353
loop_
_publ_author_name
'Yang, Xing-Wei'
'Ding, Yuanqing'
'Zhang, Jing-Jing'
'Liu, Xia'
'Yang, Li-Xin'
'Li, Xiao-Nian'
'Ferreira, Daneel'
'Walker, Larry A.'
'Xu, Gang'

_publ_section_title
;
 New Acylphloroglucinol Derivatives with Diverse Architectures from
 Hypericum henryi.
;
_journal_issue 9
_journal_name_full 'Organic letters'
_journal_page_first 2434
_journal_page_last 2437
_journal_paper_doi 10.1021/ol500808p
_journal_volume 16
_journal_year 2014
_chemical_absolute_configuration unk
_chemical_formula_moiety 'C34 H54 O4'
_chemical_formula_sum 'C34 H54 O4'
_chemical_formula_weight 526.77
_chemical_name_systematic
; 
 ? 
;
_space_group_IT_number 19
_symmetry_cell_setting orthorhombic
_symmetry_space_group_name_Hall 'P 2ac 2ab'
_symmetry_space_group_name_H-M 'P 21 21 21'
_atom_sites_solution_hydrogens geom
_atom_sites_solution_primary direct
_atom_sites_solution_secondary difmap
_audit_creation_method SHELXL-97
_cell_angle_alpha 90.00
_cell_angle_beta 90.00
_cell_angle_gamma 90.00
_cell_formula_units_Z 4
_cell_length_a 9.3781(2)
_cell_length_b 12.6568(3)
_cell_length_c 27.0482(6)
_cell_measurement_reflns_used 9954
_cell_measurement_temperature 100(2)
_cell_measurement_theta_max 69.17
_cell_measurement_theta_min 5.87
_cell_volume 3210.53(12)
_computing_cell_refinement 'Bruker SAINT'
_computing_data_collection 'Bruker APEX2'
_computing_data_reduction 'Bruker SAINT'
_computing_molecular_graphics 'Bruker SHELXTL'
_computing_publication_material 'Bruker SHELXTL'
_computing_structure_refinement 'SHELXL-97 (Sheldrick, 2008)'
_computing_structure_solution 'SHELXS-97 (Sheldrick, 2008)'
_diffrn_ambient_temperature 100(2)
_diffrn_measured_fraction_theta_full 0.902
_diffrn_measured_fraction_theta_max 0.902
_diffrn_measurement_device_type 'Bruker APEX-II CCD'
_diffrn_measurement_method '\f and \w scans'
_diffrn_radiation_monochromator graphite
_diffrn_radiation_source 'fine-focus sealed tube'
_diffrn_radiation_type CuK\a
_diffrn_radiation_wavelength 1.54178
_diffrn_reflns_av_R_equivalents 0.0366
_diffrn_reflns_av_sigmaI/netI 0.0391
_diffrn_reflns_limit_h_max 11
_diffrn_reflns_limit_h_min -11
_diffrn_reflns_limit_k_max 14
_diffrn_reflns_limit_k_min -10
_diffrn_reflns_limit_l_max 27
_diffrn_reflns_limit_l_min -31
_diffrn_reflns_number 12272
_diffrn_reflns_theta_full 69.38
_diffrn_reflns_theta_max 69.38
_diffrn_reflns_theta_min 5.87
_exptl_absorpt_coefficient_mu 0.537
_exptl_absorpt_correction_T_max 0.7942
_exptl_absorpt_correction_T_min 0.6613
_exptl_absorpt_correction_type multi-scan
_exptl_absorpt_process_details sadabs
_exptl_crystal_colour colourless
_exptl_crystal_density_diffrn 1.090
_exptl_crystal_density_method 'not measured'
_exptl_crystal_description block
_exptl_crystal_F_000 1160
_exptl_crystal_size_max 0.84
_exptl_crystal_size_mid 0.52
_exptl_crystal_size_min 0.45
_refine_diff_density_max 0.806
_refine_diff_density_min -0.664
_refine_diff_density_rms 0.197
_refine_ls_abs_structure_details 'Flack H D (1983), Acta Cryst. A39, 876-881'
_refine_ls_abs_structure_Flack 0.2(3)
_refine_ls_extinction_coef 0.026(2)
_refine_ls_extinction_expression Fc^*^=kFc[1+0.001xFc^2^\l^3^/sin(2\q)]^-1/4^
_refine_ls_extinction_method SHELXL
_refine_ls_goodness_of_fit_ref 1.186
_refine_ls_hydrogen_treatment constr
_refine_ls_matrix_type full
_refine_ls_number_parameters 356
_refine_ls_number_reflns 4892
_refine_ls_number_restraints 0
_refine_ls_restrained_S_all 1.186
_refine_ls_R_factor_all 0.0798
_refine_ls_R_factor_gt 0.0794
_refine_ls_shift/su_max 0.000
_refine_ls_shift/su_mean 0.000
_refine_ls_structure_factor_coef Fsqd
_refine_ls_weighting_details 'calc w=1/[\s^2^(Fo^2^)+(0.1561P)^2^+0.6165P] where P=(Fo^2^+2Fc^2^)/3'
_refine_ls_weighting_scheme calc
_refine_ls_wR_factor_gt 0.2097
_refine_ls_wR_factor_ref 0.2106
_reflns_number_gt 4834
_reflns_number_total 4892
_reflns_threshold_expression >2sigma(I)
_cod_data_source_file ol500808p_si_005.cif
_cod_data_source_block cu_rxd3_0m
_cod_depositor_comments
;
The following automatic conversions were performed:

'_symmetry_cell_setting' value 'Orthorhombic' changed to
'orthorhombic' according to
/usr/data/users/saulius/crontab/automatic-downloads/rss-feeds/ACS/lib/dictionaries/cif_core.dic
dictionary named 'cif_core.dic' version 2.4.2 from 2011-04-26.

Automatic conversion script
Id: cif_fix_values 2281 2013-09-26 08:29:07Z andrius 

 Adding full bibliography for 1514353--1514354.cif.
;
_cod_database_code 1514353

loop_
_symmetry_equiv_pos_as_xyz
'x, y, z'
'x+1/2, -y+1/2, -z'
'-x, y+1/2, -z+1/2'
'-x+1/2, -y, z+1/2'

loop_
_atom_site_label
_atom_site_type_symbol
_atom_site_fract_x
_atom_site_fract_y
_atom_site_fract_z
_atom_site_U_iso_or_equiv
_atom_site_adp_type
_atom_site_occupancy
_atom_site_symmetry_multiplicity
_atom_site_calc_flag
_atom_site_refinement_flags
O3 O 0.4077(2) 0.45542(15) 0.79580(7) 0.0276(5) Uani 1 1 d .
H3 H 0.3809 0.5162 0.8041 0.041 Uiso 1 1 calc R
O2 O 0.1746(2) 0.53315(15) 0.83505(7) 0.0286(5) Uani 1 1 d .
O9 O -0.0311(2) 0.29865(16) 0.91004(8) 0.0327(5) Uani 1 1 d .
O4 O 0.2611(2) 0.21577(15) 0.76894(7) 0.0313(5) Uani 1 1 d .
C34 C -0.3074(5) 0.1023(4) 0.89809(15) 0.0551(10) Uani 1 1 d .
H34A H -0.2186 0.1425 0.8949 0.083 Uiso 1 1 calc R
H34B H -0.2855 0.0299 0.9086 0.083 Uiso 1 1 calc R
H34C H -0.3689 0.1360 0.9228 0.083 Uiso 1 1 calc R
C32 C -0.3816(3) 0.0998(2) 0.84981(12) 0.0300(7) Uani 1 1 d .
C31 C -0.3329(3) 0.1455(2) 0.80885(11) 0.0275(6) Uani 1 1 d .
H31 H -0.3911 0.1395 0.7803 0.033 Uiso 1 1 calc R
C30 C -0.1963(3) 0.2054(2) 0.80294(11) 0.0299(6) Uani 1 1 d .
H30A H -0.1545 0.1887 0.7702 0.036 Uiso 1 1 calc R
H30B H -0.1280 0.1819 0.8286 0.036 Uiso 1 1 calc R
C28 C -0.2168(3) 0.3258(2) 0.80715(10) 0.0242(6) Uani 1 1 d .
H28A H -0.2443 0.3420 0.8417 0.029 Uiso 1 1 calc R
H28B H -0.2981 0.3459 0.7858 0.029 Uiso 1 1 calc R
C8 C -0.0887(3) 0.3968(2) 0.79341(9) 0.0217(6) Uani 1 1 d .
C1 C 0.0330(3) 0.37374(19) 0.83311(9) 0.0223(6) Uani 1 1 d .
H1 H 0.0622 0.2986 0.8277 0.027 Uiso 1 1 calc R
C2 C 0.1670(3) 0.4388(2) 0.82633(9) 0.0234(6) Uani 1 1 d .
C3 C 0.3024(3) 0.3803(2) 0.80989(10) 0.0240(6) Uani 1 1 d .
C13 C 0.3577(3) 0.3112(2) 0.85273(10) 0.0275(6) Uani 1 1 d .
H13A H 0.2818 0.2609 0.8624 0.033 Uiso 1 1 calc R
H13B H 0.4401 0.2695 0.8409 0.033 Uiso 1 1 calc R
C14 C 0.4023(3) 0.3729(2) 0.89764(10) 0.0277(6) Uani 1 1 d .
H14 H 0.4503 0.4377 0.8917 0.033 Uiso 1 1 calc R
C15 C 0.3822(3) 0.3468(2) 0.94441(11) 0.0330(7) Uani 1 1 d .
C16 C 0.3016(5) 0.2502(3) 0.96197(12) 0.0446(9) Uani 1 1 d .
H16A H 0.2580 0.2146 0.9336 0.067 Uiso 1 1 calc R
H16B H 0.2270 0.2717 0.9852 0.067 Uiso 1 1 calc R
H16C H 0.3677 0.2017 0.9785 0.067 Uiso 1 1 calc R
C33 C -0.5200(4) 0.0411(2) 0.84977(14) 0.0388(8) Uani 1 1 d .
H33A H -0.5638 0.0460 0.8170 0.058 Uiso 1 1 calc R
H33B H -0.5841 0.0722 0.8744 0.058 Uiso 1 1 calc R
H33C H -0.5028 -0.0332 0.8579 0.058 Uiso 1 1 calc R
C29 C -0.1385(3) 0.5128(2) 0.79511(10) 0.0277(6) Uani 1 1 d .
H29A H -0.2063 0.5257 0.7682 0.042 Uiso 1 1 calc R
H29B H -0.0559 0.5596 0.7913 0.042 Uiso 1 1 calc R
H29C H -0.1848 0.5269 0.8269 0.042 Uiso 1 1 calc R
C7 C -0.0328(3) 0.3678(2) 0.74022(10) 0.0240(6) Uani 1 1 d .
H7 H -0.0042 0.2917 0.7410 0.029 Uiso 1 1 calc R
C6 C 0.0985(3) 0.4314(2) 0.72221(10) 0.0243(6) Uani 1 1 d .
H6A H 0.1163 0.4895 0.7459 0.029 Uiso 1 1 calc R
H6B H 0.0749 0.4640 0.6899 0.029 Uiso 1 1 calc R
C5 C 0.2384(3) 0.3669(2) 0.71622(10) 0.0255(6) Uani 1 1 d .
H5 H 0.3180 0.4179 0.7103 0.031 Uiso 1 1 calc R
C18 C 0.2329(3) 0.2906(2) 0.67236(10) 0.0304(6) Uani 1 1 d .
H18A H 0.1655 0.2329 0.6803 0.037 Uiso 1 1 calc R
H18B H 0.1949 0.3289 0.6433 0.037 Uiso 1 1 calc R
C19 C 0.3735(4) 0.2431(2) 0.65883(11) 0.0319(7) Uani 1 1 d .
H19 H 0.4248 0.2088 0.6845 0.038 Uiso 1 1 calc R
C20 C 0.4337(4) 0.2442(2) 0.61442(12) 0.0344(7) Uani 1 1 d .
C21 C 0.3729(5) 0.2944(3) 0.56892(12) 0.0507(10) Uani 1 1 d .
H21A H 0.2797 0.3253 0.5767 0.076 Uiso 1 1 calc R
H21B H 0.3618 0.2408 0.5431 0.076 Uiso 1 1 calc R
H21C H 0.4375 0.3500 0.5573 0.076 Uiso 1 1 calc R
C22 C 0.5767(4) 0.1935(3) 0.60652(14) 0.0467(9) Uani 1 1 d .
H22A H 0.6166 0.1723 0.6385 0.070 Uiso 1 1 calc R
H22B H 0.6410 0.2441 0.5905 0.070 Uiso 1 1 calc R
H22C H 0.5657 0.1311 0.5854 0.070 Uiso 1 1 calc R
C4 C 0.2686(3) 0.3095(2) 0.76465(10) 0.0233(6) Uani 1 1 d .
C9 C -0.0184(3) 0.3799(2) 0.88694(10) 0.0260(6) Uani 1 1 d .
C10 C -0.0479(3) 0.4858(2) 0.91249(10) 0.0316(7) Uani 1 1 d .
H10 H -0.0358 0.5445 0.8881 0.038 Uiso 1 1 calc R
C11 C -0.2022(4) 0.4868(3) 0.93255(13) 0.0438(8) Uani 1 1 d .
H11A H -0.2160 0.4267 0.9548 0.066 Uiso 1 1 calc R
H11B H -0.2693 0.4818 0.9049 0.066 Uiso 1 1 calc R
H11C H -0.2190 0.5528 0.9506 0.066 Uiso 1 1 calc R
C12 C 0.0588(4) 0.4998(3) 0.95464(12) 0.0431(8) Uani 1 1 d .
H12A H 0.0549 0.4380 0.9765 0.065 Uiso 1 1 calc R
H12B H 0.0349 0.5634 0.9735 0.065 Uiso 1 1 calc R
H12C H 0.1552 0.5067 0.9410 0.065 Uiso 1 1 calc R
C17 C 0.4391(4) 0.4142(3) 0.98609(12) 0.0415(8) Uani 1 1 d .
H17A H 0.4914 0.4744 0.9724 0.062 Uiso 1 1 calc R
H17B H 0.5032 0.3719 1.0067 0.062 Uiso 1 1 calc R
H17C H 0.3594 0.4399 1.0062 0.062 Uiso 1 1 calc R
C23 C -0.1546(3) 0.3784(3) 0.70137(10) 0.0318(7) Uani 1 1 d .
H23A H -0.2402 0.3412 0.7138 0.038 Uiso 1 1 calc R
H23B H -0.1793 0.4540 0.6976 0.038 Uiso 1 1 calc R
C24 C -0.1158(3) 0.3344(3) 0.65183(11) 0.0354(7) Uani 1 1 d .
H24 H -0.1028 0.2601 0.6502 0.042 Uiso 1 1 calc R
C25 C -0.0973(4) 0.3872(3) 0.60962(11) 0.0380(8) Uani 1 1 d .
C26 C -0.1110(4) 0.5037(3) 0.60402(13) 0.0435(8) Uani 1 1 d .
H26A H -0.1411 0.5347 0.6355 0.065 Uiso 1 1 calc R
H26B H -0.1822 0.5195 0.5786 0.065 Uiso 1 1 calc R
H26C H -0.0188 0.5335 0.5943 0.065 Uiso 1 1 calc R
C27 C -0.0610(5) 0.3319(4) 0.56209(14) 0.0574(11) Uani 1 1 d .
H27A H -0.0537 0.2557 0.5680 0.086 Uiso 1 1 calc R
H27B H 0.0303 0.3584 0.5496 0.086 Uiso 1 1 calc R
H27C H -0.1359 0.3454 0.5376 0.086 Uiso 1 1 calc R

loop_
_atom_site_aniso_label
_atom_site_aniso_U_11
_atom_site_aniso_U_22
_atom_site_aniso_U_33
_atom_site_aniso_U_23
_atom_site_aniso_U_13
_atom_site_aniso_U_12
O3 0.0291(10) 0.0216(9) 0.0320(10) -0.0015(8) 0.0029(8) -0.0047(8)
O2 0.0340(11) 0.0164(9) 0.0355(10) -0.0048(8) -0.0021(9) -0.0006(8)
O9 0.0419(12) 0.0274(10) 0.0289(10) 0.0061(8) 0.0001(9) -0.0028(9)
O4 0.0431(12) 0.0186(10) 0.0323(10) -0.0019(8) -0.0034(9) 0.0014(9)
C34 0.065(2) 0.054(2) 0.047(2) 0.0160(17) -0.0069(19) -0.018(2)
C32 0.0312(14) 0.0164(12) 0.0423(16) -0.0007(11) 0.0055(12) 0.0014(11)
C31 0.0318(14) 0.0174(12) 0.0334(15) -0.0015(10) 0.0020(12) 0.0000(11)
C30 0.0324(15) 0.0189(13) 0.0385(15) 0.0008(11) 0.0081(12) -0.0033(11)
C28 0.0261(13) 0.0171(12) 0.0294(13) 0.0026(10) 0.0030(11) 0.0013(10)
C8 0.0287(13) 0.0143(12) 0.0220(12) 0.0022(9) 0.0001(10) 0.0023(10)
C1 0.0273(13) 0.0152(11) 0.0244(12) -0.0012(9) -0.0004(10) 0.0019(10)
C2 0.0315(14) 0.0178(13) 0.0208(12) 0.0009(9) -0.0012(11) 0.0018(10)
C3 0.0299(14) 0.0172(12) 0.0248(13) 0.0001(10) -0.0001(11) -0.0036(10)
C13 0.0324(14) 0.0228(13) 0.0274(14) -0.0007(10) -0.0008(11) -0.0012(11)
C14 0.0300(14) 0.0236(13) 0.0295(14) -0.0007(11) -0.0052(11) -0.0011(11)
C15 0.0383(16) 0.0316(15) 0.0290(14) -0.0018(12) -0.0075(13) -0.0002(13)
C16 0.063(2) 0.0403(18) 0.0302(15) 0.0096(13) -0.0050(16) -0.0075(17)
C33 0.0330(16) 0.0229(14) 0.061(2) 0.0083(13) 0.0084(15) -0.0004(12)
C29 0.0380(15) 0.0155(12) 0.0295(14) -0.0007(10) 0.0000(12) 0.0037(11)
C7 0.0272(13) 0.0212(12) 0.0238(13) 0.0007(10) 0.0003(11) -0.0031(10)
C6 0.0352(15) 0.0175(12) 0.0202(12) 0.0030(9) -0.0004(11) -0.0024(11)
C5 0.0315(14) 0.0214(13) 0.0236(12) -0.0007(10) 0.0025(11) -0.0026(11)
C18 0.0406(16) 0.0278(14) 0.0229(13) -0.0031(11) 0.0031(12) -0.0017(12)
C19 0.0458(17) 0.0218(13) 0.0282(14) 0.0017(11) -0.0015(13) 0.0036(12)
C20 0.0494(19) 0.0228(14) 0.0310(14) -0.0071(11) 0.0066(14) -0.0034(13)
C21 0.068(3) 0.057(2) 0.0273(15) -0.0009(15) 0.0054(16) 0.014(2)
C22 0.053(2) 0.0386(18) 0.0486(19) -0.0038(15) 0.0065(17) 0.0079(16)
C4 0.0246(12) 0.0199(13) 0.0255(13) -0.0001(10) 0.0015(11) 0.0016(10)
C9 0.0273(13) 0.0261(13) 0.0247(13) 0.0008(10) -0.0035(11) 0.0008(11)
C10 0.0410(16) 0.0291(14) 0.0247(13) -0.0031(11) 0.0020(13) 0.0009(13)
C11 0.050(2) 0.0425(18) 0.0388(17) 0.0011(14) 0.0172(15) 0.0100(16)
C12 0.057(2) 0.0382(17) 0.0338(16) -0.0128(13) -0.0020(16) 0.0024(16)
C17 0.0478(18) 0.0475(18) 0.0291(14) -0.0022(13) -0.0087(14) -0.0009(16)
C23 0.0330(15) 0.0381(16) 0.0243(13) 0.0047(12) -0.0036(12) -0.0037(13)
C24 0.0389(16) 0.0348(16) 0.0324(15) -0.0001(12) -0.0090(13) 0.0008(13)
C25 0.0382(16) 0.0494(19) 0.0263(14) 0.0012(13) -0.0055(13) 0.0074(15)
C26 0.0397(17) 0.055(2) 0.0357(17) 0.0160(15) 0.0071(14) 0.0072(16)
C27 0.071(3) 0.071(3) 0.0299(17) -0.0083(17) -0.0095(18) 0.008(2)

loop_
_atom_type_symbol
_atom_type_description
_atom_type_scat_dispersion_real
_atom_type_scat_dispersion_imag
_atom_type_scat_source
C C 0.0181 0.0091 'International Tables Vol C Tables 4.2.6.8 and 6.1.1.4'
H H 0.0000 0.0000 'International Tables Vol C Tables 4.2.6.8 and 6.1.1.4'
O O 0.0492 0.0322 'International Tables Vol C Tables 4.2.6.8 and 6.1.1.4'

loop_
_geom_angle_atom_site_label_1
_geom_angle_atom_site_label_2
_geom_angle_atom_site_label_3
_geom_angle
C3 O3 H3 109.5
C32 C34 H34A 109.5
C32 C34 H34B 109.5
H34A C34 H34B 109.5
C32 C34 H34C 109.5
H34A C34 H34C 109.5
H34B C34 H34C 109.5
C31 C32 C34 124.3(3)
C31 C32 C33 120.9(3)
C34 C32 C33 114.8(3)
C32 C31 C30 127.1(3)
C32 C31 H31 116.5
C30 C31 H31 116.5
C31 C30 C28 112.7(2)
C31 C30 H30A 109.0
C28 C30 H30A 109.0
C31 C30 H30B 109.0
C28 C30 H30B 109.0
H30A C30 H30B 107.8
C30 C28 C8 117.4(2)
C30 C28 H28A 107.9
C8 C28 H28A 107.9
C30 C28 H28B 107.9
C8 C28 H28B 107.9
H28A C28 H28B 107.2
C29 C8 C28 108.2(2)
C29 C8 C7 110.5(2)
C28 C8 C7 110.0(2)
C29 C8 C1 111.8(2)
C28 C8 C1 106.7(2)
C7 C8 C1 109.6(2)
C2 C1 C9 110.3(2)
C2 C1 C8 114.4(2)
C9 C1 C8 113.9(2)
C2 C1 H1 105.8
C9 C1 H1 105.8
C8 C1 H1 105.8
O2 C2 C1 123.9(3)
O2 C2 C3 118.7(3)
C1 C2 C3 117.3(2)
O3 C3 C2 109.2(2)
O3 C3 C13 110.3(2)
C2 C3 C13 109.5(2)
O3 C3 C4 108.5(2)
C2 C3 C4 109.8(2)
C13 C3 C4 109.5(2)
C14 C13 C3 114.0(2)
C14 C13 H13A 108.8
C3 C13 H13A 108.8
C14 C13 H13B 108.8
C3 C13 H13B 108.8
H13A C13 H13B 107.6
C15 C14 C13 127.2(3)
C15 C14 H14 116.4
C13 C14 H14 116.4
C14 C15 C17 121.6(3)
C14 C15 C16 125.0(3)
C17 C15 C16 113.4(3)
C15 C16 H16A 109.5
C15 C16 H16B 109.5
H16A C16 H16B 109.5
C15 C16 H16C 109.5
H16A C16 H16C 109.5
H16B C16 H16C 109.5
C32 C33 H33A 109.5
C32 C33 H33B 109.5
H33A C33 H33B 109.5
C32 C33 H33C 109.5
H33A C33 H33C 109.5
H33B C33 H33C 109.5
C8 C29 H29A 109.5
C8 C29 H29B 109.5
H29A C29 H29B 109.5
C8 C29 H29C 109.5
H29A C29 H29C 109.5
H29B C29 H29C 109.5
C6 C7 C23 109.0(2)
C6 C7 C8 115.5(2)
C23 C7 C8 110.6(2)
C6 C7 H7 107.1
C23 C7 H7 107.1
C8 C7 H7 107.1
C7 C6 C5 115.5(2)
C7 C6 H6A 108.4
C5 C6 H6A 108.4
C7 C6 H6B 108.4
C5 C6 H6B 108.4
H6A C6 H6B 107.5
C4 C5 C18 111.8(2)
C4 C5 C6 108.5(2)
C18 C5 C6 112.6(2)
C4 C5 H5 107.9
C18 C5 H5 107.9
C6 C5 H5 107.9
C19 C18 C5 114.5(3)
C19 C18 H18A 108.6
C5 C18 H18A 108.6
C19 C18 H18B 108.6
C5 C18 H18B 108.6
H18A C18 H18B 107.6
C20 C19 C18 126.4(3)
C20 C19 H19 116.8
C18 C19 H19 116.8
C19 C20 C21 125.9(3)
C19 C20 C22 120.3(3)
C21 C20 C22 113.9(3)
C20 C21 H21A 109.5
C20 C21 H21B 109.5
H21A C21 H21B 109.5
C20 C21 H21C 109.5
H21A C21 H21C 109.5
H21B C21 H21C 109.5
C20 C22 H22A 109.5
C20 C22 H22B 109.5
H22A C22 H22B 109.5
C20 C22 H22C 109.5
H22A C22 H22C 109.5
H22B C22 H22C 109.5
O4 C4 C5 123.1(2)
O4 C4 C3 120.7(2)
C5 C4 C3 116.1(2)
O9 C9 C10 119.5(2)
O9 C9 C1 118.5(2)
C10 C9 C1 121.9(2)
C12 C10 C9 108.6(3)
C12 C10 C11 110.5(3)
C9 C10 C11 109.5(3)
C12 C10 H10 109.4
C9 C10 H10 109.4
C11 C10 H10 109.4
C10 C11 H11A 109.5
C10 C11 H11B 109.5
H11A C11 H11B 109.5
C10 C11 H11C 109.5
H11A C11 H11C 109.5
H11B C11 H11C 109.5
C10 C12 H12A 109.5
C10 C12 H12B 109.5
H12A C12 H12B 109.5
C10 C12 H12C 109.5
H12A C12 H12C 109.5
H12B C12 H12C 109.5
C15 C17 H17A 109.5
C15 C17 H17B 109.5
H17A C17 H17B 109.5
C15 C17 H17C 109.5
H17A C17 H17C 109.5
H17B C17 H17C 109.5
C24 C23 C7 113.2(3)
C24 C23 H23A 108.9
C7 C23 H23A 108.9
C24 C23 H23B 108.9
C7 C23 H23B 108.9
H23A C23 H23B 107.7
C25 C24 C23 127.7(3)
C25 C24 H24 116.1
C23 C24 H24 116.1
C24 C25 C26 124.9(3)
C24 C25 C27 121.9(3)
C26 C25 C27 113.2(3)
C25 C26 H26A 109.5
C25 C26 H26B 109.5
H26A C26 H26B 109.5
C25 C26 H26C 109.5
H26A C26 H26C 109.5
H26B C26 H26C 109.5
C25 C27 H27A 109.5
C25 C27 H27B 109.5
H27A C27 H27B 109.5
C25 C27 H27C 109.5
H27A C27 H27C 109.5
H27B C27 H27C 109.5

loop_
_geom_bond_atom_site_label_1
_geom_bond_atom_site_label_2
_geom_bond_distance
O3 C3 1.422(3)
O3 H3 0.8400
O2 C2 1.219(3)
O9 C9 1.209(3)
O4 C4 1.194(4)
C34 C32 1.480(5)
C34 H34A 0.9800
C34 H34B 0.9800
C34 H34C 0.9800
C32 C31 1.331(4)
C32 C33 1.495(4)
C31 C30 1.497(4)
C31 H31 0.9500
C30 C28 1.540(3)
C30 H30A 0.9900
C30 H30B 0.9900
C28 C8 1.546(4)
C28 H28A 0.9900
C28 H28B 0.9900
C8 C29 1.541(3)
C8 C7 1.575(4)
C8 C1 1.594(4)
C1 C2 1.514(4)
C1 C9 1.536(4)
C1 H1 1.0000
C2 C3 1.536(4)
C3 C13 1.542(4)
C3 C4 1.550(4)
C13 C14 1.503(4)
C13 H13A 0.9900
C13 H13B 0.9900
C14 C15 1.321(4)
C14 H14 0.9500
C15 C17 1.511(4)
C15 C16 1.514(5)
C16 H16A 0.9800
C16 H16B 0.9800
C16 H16C 0.9800
C33 H33A 0.9800
C33 H33B 0.9800
C33 H33C 0.9800
C29 H29A 0.9800
C29 H29B 0.9800
C29 H29C 0.9800
C7 C6 1.550(4)
C7 C23 1.557(4)
C7 H7 1.0000
C6 C5 1.554(4)
C6 H6A 0.9900
C6 H6B 0.9900
C5 C4 1.524(4)
C5 C18 1.530(4)
C5 H5 1.0000
C18 C19 1.495(5)
C18 H18A 0.9900
C18 H18B 0.9900
C19 C20 1.327(5)
C19 H19 0.9500
C20 C21 1.498(5)
C20 C22 1.501(5)
C21 H21A 0.9800
C21 H21B 0.9800
C21 H21C 0.9800
C22 H22A 0.9800
C22 H22B 0.9800
C22 H22C 0.9800
C9 C10 1.533(4)
C10 C12 1.527(5)
C10 C11 1.545(5)
C10 H10 1.0000
C11 H11A 0.9800
C11 H11B 0.9800
C11 H11C 0.9800
C12 H12A 0.9800
C12 H12B 0.9800
C12 H12C 0.9800
C17 H17A 0.9800
C17 H17B 0.9800
C17 H17C 0.9800
C23 C24 1.496(4)
C23 H23A 0.9900
C23 H23B 0.9900
C24 C25 1.334(5)
C24 H24 0.9500
C25 C26 1.488(5)
C25 C27 1.503(5)
C26 H26A 0.9800
C26 H26B 0.9800
C26 H26C 0.9800
C27 H27A 0.9800
C27 H27B 0.9800
C27 H27C 0.9800

loop_
_geom_hbond_atom_site_label_D
_geom_hbond_atom_site_label_H
_geom_hbond_atom_site_label_A
_geom_hbond_distance_DH
_geom_hbond_distance_HA
_geom_hbond_distance_DA
_geom_hbond_angle_DHA
O3 H3 O2 0.84 2.12 2.622(3) 118.1

loop_
_geom_torsion_atom_site_label_1
_geom_torsion_atom_site_label_2
_geom_torsion_atom_site_label_3
_geom_torsion_atom_site_label_4
_geom_torsion
C34 C32 C31 C30 1.1(5)
C33 C32 C31 C30 -179.2(3)
C32 C31 C30 C28 -97.2(4)
C31 C30 C28 C8 -170.4(2)
C30 C28 C8 C29 174.1(2)
C30 C28 C8 C7 53.3(3)
C30 C28 C8 C1 -65.5(3)
C29 C8 C1 C2 -60.5(3)
C28 C8 C1 C2 -178.5(2)
C7 C8 C1 C2 62.4(3)
C29 C8 C1 C9 67.7(3)
C28 C8 C1 C9 -50.3(3)
C7 C8 C1 C9 -169.5(2)
C9 C1 C2 O2 -58.3(3)
C8 C1 C2 O2 71.7(3)
C9 C1 C2 C3 118.6(2)
C8 C1 C2 C3 -111.4(2)
O2 C2 C3 O3 -14.7(3)
C1 C2 C3 O3 168.2(2)
O2 C2 C3 C13 106.2(3)
C1 C2 C3 C13 -70.9(3)
O2 C2 C3 C4 -133.6(3)
C1 C2 C3 C4 49.3(3)
O3 C3 C13 C14 57.2(3)
C2 C3 C13 C14 -63.1(3)
C4 C3 C13 C14 176.5(2)
C3 C13 C14 C15 141.3(3)
C13 C14 C15 C17 177.1(3)
C13 C14 C15 C16 -3.4(5)
C29 C8 C7 C6 62.1(3)
C28 C8 C7 C6 -178.5(2)
C1 C8 C7 C6 -61.5(3)
C29 C8 C7 C23 -62.3(3)
C28 C8 C7 C23 57.1(3)
C1 C8 C7 C23 174.1(2)
C23 C7 C6 C5 -122.1(2)
C8 C7 C6 C5 112.6(3)
C7 C6 C5 C4 -53.7(3)
C7 C6 C5 C18 70.7(3)
C4 C5 C18 C19 -69.3(3)
C6 C5 C18 C19 168.2(2)
C5 C18 C19 C20 -126.5(3)
C18 C19 C20 C21 0.7(5)
C18 C19 C20 C22 179.6(3)
C18 C5 C4 O4 -13.5(4)
C6 C5 C4 O4 111.3(3)
C18 C5 C4 C3 169.8(2)
C6 C5 C4 C3 -65.4(3)
O3 C3 C4 O4 134.3(3)
C2 C3 C4 O4 -106.4(3)
C13 C3 C4 O4 13.8(4)
O3 C3 C4 C5 -48.9(3)
C2 C3 C4 C5 70.4(3)
C13 C3 C4 C5 -169.4(2)
C2 C1 C9 O9 -122.4(3)
C8 C1 C9 O9 107.4(3)
C2 C1 C9 C10 55.1(3)
C8 C1 C9 C10 -75.1(3)
O9 C9 C10 C12 62.6(4)
C1 C9 C10 C12 -114.9(3)
O9 C9 C10 C11 -58.2(4)
C1 C9 C10 C11 124.3(3)
C6 C7 C23 C24 61.9(3)
C8 C7 C23 C24 -170.1(2)
C7 C23 C24 C25 -113.0(4)
C23 C24 C25 C26 0.7(6)
C23 C24 C25 C27 -178.8(3)
